data_1568257
loop_
_publ_author_name
'Gai, Lizhi'
'Zhang, Ruijing'
'Shi, Xiuguang'
'Ni, Zhigang'
'Wang, Sisi'
'Zhang, Jun-Long'
'Lu, Hua'
'Guo, Zijian'

_publ_section_title
;
 BOINPYs: facile synthesis and photothermal properties triggered by
 photoinduced nonadiabatic decay.
;
_journal_issue 6
_journal_name_full 'Chemical science'
_journal_page_first 1434
_journal_page_last 1442
_journal_paper_doi 10.1039/d2sc06435a
_journal_volume 14
_journal_year 2023
_chemical_formula_moiety 'C14 H9 B F2 N2 O'
_chemical_formula_sum 'C14 H9 B F2 N2 O'
_chemical_formula_weight 270.04
_space_group_crystal_system monoclinic
_space_group_IT_number 14
_space_group_name_Hall '-P 2ybc'
_space_group_name_H-M_alt 'P 1 21/c 1'
_atom_sites_solution_hydrogens geom
_audit_creation_date 2022-01-18
_audit_creation_method
;
Olex2 1.3
(compiled 2020.02.04 svn.rd84adfe8 for OlexSys, GUI svn.r6032)
;
_audit_update_record
;
2022-01-18 deposited with the CCDC.	2023-01-09 downloaded from the CCDC.
;
_cell_angle_alpha 90
_cell_angle_beta 90.463(3)
_cell_angle_gamma 90
_cell_formula_units_Z 4
_cell_length_a 7.7662(11)
_cell_length_b 20.908(3)
_cell_length_c 7.2899(11)
_cell_measurement_reflns_used 2236
_cell_measurement_temperature 296.15
_cell_measurement_theta_max 22.25
_cell_measurement_theta_min 2.62
_cell_volume 1183.7(3)
_computing_cell_refinement 'SAINT V8.38A (Bruker, 2018)'
_computing_data_reduction 'SAINT V8.38A (Bruker, 2018)'
_computing_molecular_graphics 'Olex2 1.3 (Dolomanov et al., 2009)'
_computing_publication_material 'Olex2 1.3 (Dolomanov et al., 2009)'
_computing_structure_refinement 'SHELXL 2018/3 (Sheldrick, 2015)'
_computing_structure_solution 'SHELXT 2014/5 (Sheldrick, 2014)'
_diffrn_ambient_temperature 296.15
_diffrn_measured_fraction_theta_full 1.000
_diffrn_measured_fraction_theta_max 0.997
_diffrn_measurement_device_type 'Bruker APEX-II CCD'
_diffrn_measurement_method '\f and \w scans'
_diffrn_radiation_type MoK\a
_diffrn_radiation_wavelength 0.71073
_diffrn_reflns_av_R_equivalents 0.0492
_diffrn_reflns_av_unetI/netI 0.0461
_diffrn_reflns_Laue_measured_fraction_full 1.000
_diffrn_reflns_Laue_measured_fraction_max 0.997
_diffrn_reflns_limit_h_max 10
_diffrn_reflns_limit_h_min -10
_diffrn_reflns_limit_k_max 27
_diffrn_reflns_limit_k_min -27
_diffrn_reflns_limit_l_max 9
_diffrn_reflns_limit_l_min -9
_diffrn_reflns_number 12907
_diffrn_reflns_point_group_measured_fraction_full 1.000
_diffrn_reflns_point_group_measured_fraction_max 0.997
_diffrn_reflns_theta_full 25.242
_diffrn_reflns_theta_max 28.388
_diffrn_reflns_theta_min 1.948
_exptl_absorpt_coefficient_mu 0.118
_exptl_absorpt_correction_T_max 1.0000
_exptl_absorpt_correction_T_min 0.8912
_exptl_absorpt_correction_type multi-scan
_exptl_absorpt_process_details
;
SADABS-2016/2 (Bruker,2016/2) was used for absorption correction.
wR2(int) was 0.0636 before and 0.0546 after correction.
The Ratio of minimum to maximum transmission is 0.8912.
The \l/2 correction factor is 0.00150.
;
_exptl_crystal_colour red
_exptl_crystal_colour_primary red
_exptl_crystal_density_diffrn 1.515
_exptl_crystal_description plate
_exptl_crystal_F_000 552
_exptl_crystal_size_max 0.2
_exptl_crystal_size_mid 0.2
_exptl_crystal_size_min 0.08
_refine_diff_density_max 0.532
_refine_diff_density_min -0.275
_refine_diff_density_rms 0.056
_refine_ls_extinction_method none
_refine_ls_goodness_of_fit_ref 1.023
_refine_ls_hydrogen_treatment constr
_refine_ls_matrix_type full
_refine_ls_number_parameters 181
_refine_ls_number_reflns 2955
_refine_ls_number_restraints 1
_refine_ls_restrained_S_all 1.025
_refine_ls_R_factor_all 0.1180
_refine_ls_R_factor_gt 0.0733
_refine_ls_shift/su_max 0.000
_refine_ls_shift/su_mean 0.000
_refine_ls_structure_factor_coef Fsqd
_refine_ls_weighting_details 'w=1/[\s^2^(Fo^2^)+(0.0937P)^2^+0.9953P] where P=(Fo^2^+2Fc^2^)/3'
_refine_ls_weighting_scheme calc
_refine_ls_wR_factor_gt 0.1974
_refine_ls_wR_factor_ref 0.2239
_reflns_Friedel_coverage 0.000
_reflns_number_gt 1785
_reflns_number_total 2955
_reflns_threshold_expression 'I > 2\s(I)'
_cod_data_source_file d2sc06435a2.cif
_cod_data_source_block mo200904a
_cod_depositor_comments 'Adding full bibliography for 1568257--1568259.cif.'
_cod_database_code 1568257
_shelx_shelxl_version_number 2018/3
_shelx_space_group_comment
;
The symmetry employed for this shelxl refinement is uniquely defined
by the following loop, which should always be used as a source of
symmetry information in preference to the above space-group names.
They are only intended as comments.
;
_shelx_estimated_absorpt_t_max 0.991
_shelx_estimated_absorpt_t_min 0.977
_olex2_refinement_description
;
1. Fixed Uiso
 At 1.2 times of:
  All C(H) groups
2. Rigid bond restraints
 N1, B1
 with sigma for 1-2 distances of 0.002 and sigma for 1-3 distances of 0.001
3.a Aromatic/amide H refined with riding coordinates:
 C1(H1), C2(H2), C3(H3), C4(H4), C6(H6), C10(H10), C11(H11), C12(H12), C13(H13)
;
_olex2_submission_special_instructions 'No special instructions were received'

loop_
_space_group_symop_operation_xyz
'x, y, z'
'-x, y+1/2, -z+1/2'
'-x, -y, -z'
'x, -y-1/2, z-1/2'

loop_
_atom_site_label
_atom_site_type_symbol
_atom_site_fract_x
_atom_site_fract_y
_atom_site_fract_z
_atom_site_U_iso_or_equiv
_atom_site_adp_type
_atom_site_occupancy
_atom_site_site_symmetry_order
_atom_site_calc_flag
_atom_site_refinement_flags_posn
_atom_site_refinement_flags_adp
_atom_site_refinement_flags_occupancy
_atom_site_disorder_assembly
_atom_site_disorder_group
F1 F 0.4313(3) 0.43436(10) 0.4712(4) 0.0955(9) Uani 1 1 d . . . . .
F2 F 0.4706(3) 0.43991(11) 0.1644(4) 0.0978(10) Uani 1 1 d . . . . .
O1 O 0.0807(3) 0.21408(12) 0.1742(4) 0.0726(8) Uani 1 1 d . . . . .
N1 N 0.3275(3) 0.34797(11) 0.2877(3) 0.0429(6) Uani 1 1 d . U . . .
N2 N 0.1856(3) 0.45552(12) 0.2770(3) 0.0488(6) Uani 1 1 d . . . . .
C1 C 0.1858(5) 0.51886(17) 0.3096(5) 0.0626(9) Uani 1 1 d . . . . .
H1 H 0.288000 0.538142 0.347223 0.075 Uiso 1 1 calc R U . . .
C2 C 0.0438(6) 0.55567(18) 0.2899(5) 0.0756(12) Uani 1 1 d . . . . .
H2 H 0.047830 0.599305 0.314353 0.091 Uiso 1 1 calc R U . . .
C3 C -0.1087(6) 0.5266(2) 0.2322(5) 0.0756(12) Uani 1 1 d . . . . .
H3 H -0.208160 0.550808 0.216340 0.091 Uiso 1 1 calc R U . . .
C4 C -0.1109(4) 0.46282(19) 0.1992(5) 0.0642(10) Uani 1 1 d . . . . .
H4 H -0.212651 0.443200 0.161505 0.077 Uiso 1 1 calc R U . . .
C5 C 0.0378(4) 0.42650(16) 0.2214(4) 0.0485(7) Uani 1 1 d . . . . .
C6 C 0.0369(4) 0.35869(16) 0.1928(5) 0.0550(8) Uani 1 1 d . . . . .
H6 H -0.062491 0.339074 0.148321 0.066 Uiso 1 1 calc R U . . .
C7 C 0.1755(4) 0.32320(15) 0.2286(4) 0.0470(7) Uani 1 1 d . . . . .
C8 C 0.1933(4) 0.25082(15) 0.2243(4) 0.0509(7) Uani 1 1 d . . . . .
C9 C 0.3660(4) 0.23828(14) 0.2902(4) 0.0467(7) Uani 1 1 d . . . . .
C10 C 0.4558(5) 0.18202(15) 0.3197(4) 0.0564(8) Uani 1 1 d . . . . .
H10 H 0.404403 0.142525 0.298257 0.068 Uiso 1 1 calc R U . . .
C11 C 0.6233(5) 0.18607(17) 0.3814(5) 0.0614(9) Uani 1 1 d . . . . .
H11 H 0.686190 0.148825 0.401432 0.074 Uiso 1 1 calc R U . . .
C12 C 0.6995(4) 0.24491(17) 0.4142(5) 0.0580(8) Uani 1 1 d . . . . .
H12 H 0.812674 0.246375 0.456527 0.070 Uiso 1 1 calc R U . . .
C13 C 0.6111(4) 0.30163(15) 0.3854(4) 0.0495(7) Uani 1 1 d . . . . .
H13 H 0.663178 0.341030 0.406576 0.059 Uiso 1 1 calc R U . . .
C14 C 0.4439(4) 0.29746(13) 0.3244(4) 0.0429(7) Uani 1 1 d . . . . .
B1 B 0.3659(5) 0.41827(18) 0.3021(6) 0.0531(9) Uani 1 1 d . U . . .

loop_
_atom_site_aniso_label
_atom_site_aniso_U_11
_atom_site_aniso_U_22
_atom_site_aniso_U_33
_atom_site_aniso_U_23
_atom_site_aniso_U_13
_atom_site_aniso_U_12
F1 0.1001(18) 0.0589(13) 0.126(2) -0.0258(13) -0.0643(16) 0.0092(12)
F2 0.0624(14) 0.0667(14) 0.165(3) 0.0301(15) 0.0347(15) -0.0009(11)
O1 0.0615(15) 0.0579(14) 0.098(2) -0.0090(13) -0.0193(14) -0.0217(12)
N1 0.0344(12) 0.0423(12) 0.0519(14) 0.0000(10) -0.0066(10) -0.0005(10)
N2 0.0513(15) 0.0467(14) 0.0482(14) 0.0034(11) -0.0002(11) 0.0078(11)
C1 0.075(2) 0.054(2) 0.058(2) 0.0020(15) 0.0012(17) 0.0041(17)
C2 0.111(4) 0.050(2) 0.066(2) 0.0082(17) 0.015(2) 0.024(2)
C3 0.072(3) 0.083(3) 0.072(3) 0.017(2) 0.014(2) 0.040(2)
C4 0.0469(19) 0.082(3) 0.064(2) 0.0108(19) 0.0037(16) 0.0161(18)
C5 0.0390(15) 0.0613(19) 0.0450(16) 0.0058(13) -0.0010(12) 0.0073(13)
C6 0.0415(17) 0.059(2) 0.064(2) -0.0020(15) -0.0105(14) -0.0008(14)
C7 0.0395(15) 0.0507(17) 0.0507(17) -0.0033(13) -0.0053(12) -0.0092(13)
C8 0.0482(17) 0.0503(17) 0.0541(18) -0.0021(14) -0.0032(13) -0.0097(14)
C9 0.0469(16) 0.0506(17) 0.0425(16) -0.0004(13) -0.0006(12) 0.0002(13)
C10 0.070(2) 0.0429(17) 0.0564(19) -0.0032(14) -0.0015(16) 0.0050(15)
C11 0.068(2) 0.056(2) 0.060(2) 0.0042(16) -0.0071(17) 0.0194(17)
C12 0.0507(18) 0.069(2) 0.0547(19) 0.0047(16) -0.0021(14) 0.0130(16)
C13 0.0433(16) 0.0532(17) 0.0518(17) 0.0045(14) -0.0041(13) 0.0020(13)
C14 0.0455(16) 0.0430(15) 0.0401(15) 0.0007(11) 0.0001(12) 0.0021(12)
B1 0.0373(17) 0.0522(16) 0.070(2) -0.0046(17) -0.0087(16) -0.0061(15)

loop_
_atom_type_symbol
_atom_type_description
_atom_type_scat_dispersion_real
_atom_type_scat_dispersion_imag
_atom_type_scat_source
C C 0.0033 0.0016 'International Tables Vol C Tables 4.2.6.8 and 6.1.1.4'
H H 0.0000 0.0000 'International Tables Vol C Tables 4.2.6.8 and 6.1.1.4'
B B 0.0013 0.0007 'International Tables Vol C Tables 4.2.6.8 and 6.1.1.4'
F F 0.0171 0.0103 'International Tables Vol C Tables 4.2.6.8 and 6.1.1.4'
N N 0.0061 0.0033 'International Tables Vol C Tables 4.2.6.8 and 6.1.1.4'
O O 0.0106 0.0060 'International Tables Vol C Tables 4.2.6.8 and 6.1.1.4'

loop_
_geom_angle_atom_site_label_1
_geom_angle_atom_site_label_2
_geom_angle_atom_site_label_3
_geom_angle
_geom_angle_site_symmetry_1
_geom_angle_site_symmetry_3
_geom_angle_publ_flag
C7 N1 C14 109.1(2) . . ?
C7 N1 B1 124.6(3) . . ?
C14 N1 B1 126.2(2) . . ?
C1 N2 C5 119.5(3) . . ?
C1 N2 B1 117.1(3) . . ?
C5 N2 B1 123.4(3) . . ?
N2 C1 H1 118.6 . . ?
N2 C1 C2 122.8(4) . . ?
C2 C1 H1 118.6 . . ?
C1 C2 H2 120.8 . . ?
C1 C2 C3 118.3(4) . . ?
C3 C2 H2 120.8 . . ?
C2 C3 H3 120.3 . . ?
C4 C3 C2 119.5(3) . . ?
C4 C3 H3 120.3 . . ?
C3 C4 H4 119.8 . . ?
C3 C4 C5 120.5(4) . . ?
C5 C4 H4 119.8 . . ?
N2 C5 C4 119.3(3) . . ?
N2 C5 C6 119.3(3) . . ?
C4 C5 C6 121.4(3) . . ?
C5 C6 H6 119.3 . . ?
C7 C6 C5 121.3(3) . . ?
C7 C6 H6 119.3 . . ?
N1 C7 C8 108.0(3) . . ?
C6 C7 N1 123.3(3) . . ?
C6 C7 C8 128.6(3) . . ?
O1 C8 C7 124.7(3) . . ?
O1 C8 C9 130.3(3) . . ?
C9 C8 C7 104.9(2) . . ?
C10 C9 C8 132.2(3) . . ?
C10 C9 C14 120.5(3) . . ?
C14 C9 C8 107.3(3) . . ?
C9 C10 H10 120.9 . . ?
C11 C10 C9 118.2(3) . . ?
C11 C10 H10 120.9 . . ?
C10 C11 H11 119.6 . . ?
C10 C11 C12 120.8(3) . . ?
C12 C11 H11 119.6 . . ?
C11 C12 H12 119.2 . . ?
C11 C12 C13 121.6(3) . . ?
C13 C12 H12 119.2 . . ?
C12 C13 H13 121.3 . . ?
C14 C13 C12 117.4(3) . . ?
C14 C13 H13 121.3 . . ?
C9 C14 N1 110.6(2) . . ?
C13 C14 N1 128.0(3) . . ?
C13 C14 C9 121.4(3) . . ?
F1 B1 F2 111.1(3) . . ?
F1 B1 N1 112.0(3) . . ?
F1 B1 N2 107.4(3) . . ?
F2 B1 N1 112.9(3) . . ?
F2 B1 N2 106.1(3) . . ?
N1 B1 N2 107.0(2) . . ?

loop_
_geom_bond_atom_site_label_1
_geom_bond_atom_site_label_2
_geom_bond_distance
_geom_bond_site_symmetry_2
_geom_bond_publ_flag
F1 B1 1.372(4) . ?
F2 B1 1.373(5) . ?
O1 C8 1.218(4) . ?
N1 C7 1.356(4) . ?
N1 C14 1.414(4) . ?
N1 B1 1.503(4) . ?
N2 C1 1.346(4) . ?
N2 C5 1.357(4) . ?
N2 B1 1.612(4) . ?
C1 H1 0.9300 . ?
C1 C2 1.351(5) . ?
C2 H2 0.9300 . ?
C2 C3 1.393(6) . ?
C3 H3 0.9300 . ?
C3 C4 1.355(6) . ?
C4 H4 0.9300 . ?
C4 C5 1.390(4) . ?
C5 C6 1.433(5) . ?
C6 H6 0.9300 . ?
C6 C7 1.332(4) . ?
C7 C8 1.520(4) . ?
C8 C9 1.445(4) . ?
C9 C10 1.384(4) . ?
C9 C14 1.399(4) . ?
C10 H10 0.9300 . ?
C10 C11 1.375(5) . ?
C11 H11 0.9300 . ?
C11 C12 1.385(5) . ?
C12 H12 0.9300 . ?
C12 C13 1.385(4) . ?
C13 H13 0.9300 . ?
C13 C14 1.372(4) . ?

loop_
_geom_torsion_atom_site_label_1
_geom_torsion_atom_site_label_2
_geom_torsion_atom_site_label_3
_geom_torsion_atom_site_label_4
_geom_torsion
_geom_torsion_site_symmetry_1
_geom_torsion_site_symmetry_2
_geom_torsion_site_symmetry_3
_geom_torsion_site_symmetry_4
_geom_torsion_publ_flag
O1 C8 C9 C10 -1.2(6) . . . . ?
O1 C8 C9 C14 178.2(3) . . . . ?
N1 C7 C8 O1 -178.5(3) . . . . ?
N1 C7 C8 C9 1.4(3) . . . . ?
N2 C1 C2 C3 -0.5(6) . . . . ?
N2 C5 C6 C7 3.5(5) . . . . ?
C1 N2 C5 C4 0.0(4) . . . . ?
C1 N2 C5 C6 -177.9(3) . . . . ?
C1 N2 B1 F1 50.9(4) . . . . ?
C1 N2 B1 F2 -67.9(4) . . . . ?
C1 N2 B1 N1 171.3(3) . . . . ?
C1 C2 C3 C4 0.6(6) . . . . ?
C2 C3 C4 C5 -0.5(5) . . . . ?
C3 C4 C5 N2 0.2(5) . . . . ?
C3 C4 C5 C6 178.0(3) . . . . ?
C4 C5 C6 C7 -174.4(3) . . . . ?
C5 N2 C1 C2 0.2(5) . . . . ?
C5 N2 B1 F1 -130.7(3) . . . . ?
C5 N2 B1 F2 110.5(3) . . . . ?
C5 N2 B1 N1 -10.3(4) . . . . ?
C5 C6 C7 N1 -2.4(5) . . . . ?
C5 C6 C7 C8 173.6(3) . . . . ?
C6 C7 C8 O1 5.0(6) . . . . ?
C6 C7 C8 C9 -175.1(3) . . . . ?
C7 N1 C14 C9 -0.6(3) . . . . ?
C7 N1 C14 C13 179.6(3) . . . . ?
C7 N1 B1 F1 129.1(3) . . . . ?
C7 N1 B1 F2 -104.6(3) . . . . ?
C7 N1 B1 N2 11.7(4) . . . . ?
C7 C8 C9 C10 178.9(3) . . . . ?
C7 C8 C9 C14 -1.7(3) . . . . ?
C8 C9 C10 C11 178.8(3) . . . . ?
C8 C9 C14 N1 1.5(3) . . . . ?
C8 C9 C14 C13 -178.7(3) . . . . ?
C9 C10 C11 C12 0.3(5) . . . . ?
C10 C9 C14 N1 -179.0(3) . . . . ?
C10 C9 C14 C13 0.8(4) . . . . ?
C10 C11 C12 C13 -0.3(5) . . . . ?
C11 C12 C13 C14 0.6(5) . . . . ?
C12 C13 C14 N1 179.0(3) . . . . ?
C12 C13 C14 C9 -0.8(4) . . . . ?
C14 N1 C7 C6 176.1(3) . . . . ?
C14 N1 C7 C8 -0.5(3) . . . . ?
C14 N1 B1 F1 -54.0(4) . . . . ?
C14 N1 B1 F2 72.2(4) . . . . ?
C14 N1 B1 N2 -171.5(2) . . . . ?
C14 C9 C10 C11 -0.6(5) . . . . ?
B1 N1 C7 C6 -6.5(5) . . . . ?
B1 N1 C7 C8 176.8(3) . . . . ?
B1 N1 C14 C9 -177.8(3) . . . . ?
B1 N1 C14 C13 2.3(5) . . . . ?
B1 N2 C1 C2 178.7(3) . . . . ?
B1 N2 C5 C4 -178.4(3) . . . . ?
B1 N2 C5 C6 3.7(4) . . . . ?
